data_8105910
loop_
_publ_author_name
'Aljohani, Ghadah'
'Lentz, Dieter'
'Said, Musa A.'
'Alraqa, Shaya Y.'
'Ali, Adeeb A.'
'Basar, Norazah'

_publ_section_title
;
 Crystal structure of 2-(prop-2-yn-1-yloxy)-1-naphthaldehyde, C14H10O2
;
_journal_issue 5
_journal_name_full 'Zeitschrift f\"ur Kristallographie - New Crystal Structures'
_journal_page_first 977
_journal_page_last 978
_journal_paper_doi 10.1515/ncrs-2019-0195
_journal_volume 234
_journal_year 2019
_chemical_formula_moiety 'C14 H10 O2'
_chemical_formula_structural 2-O-propargyl,1-naphthaldehyde
_chemical_formula_sum 'C14 H10 O2'
_chemical_formula_weight 210.22
_space_group_crystal_system triclinic
_space_group_IT_number 2
_space_group_name_Hall '-P 1'
_space_group_name_H-M_alt 'P -1'
_atom_sites_solution_hydrogens geom
_cell_angle_alpha 67.211(13)
_cell_angle_beta 84.489(14)
_cell_angle_gamma 72.224(14)
_cell_formula_units_Z 2
_cell_length_a 7.498(3)
_cell_length_b 7.973(3)
_cell_length_c 9.660(4)
_cell_measurement_reflns_used 4368
_cell_measurement_temperature 100(2)
_cell_measurement_theta_max 29.25
_cell_measurement_theta_min 2.85
_cell_volume 506.8(4)
_computing_cell_refinement 'Bruker SAINT'
_computing_data_collection 'Bruker APEX3'
_computing_data_reduction 'Bruker SAINT'
_computing_molecular_graphics 'ORTEP (Johnson, 1976 and Farrugia, 2012)'
_computing_publication_material 'SHELXL-2018/1 (Sheldrick, 2015b) and WINGX (Farrugia, 2012)'
_computing_structure_refinement 'SHELXL-2018/1 (Sheldrick, 2015b)'
_computing_structure_solution 'SHELXT-2014/5 (Sheldrick, 2015a)'
_diffrn_ambient_temperature 100(2)
_diffrn_measured_fraction_theta_full 0.997
_diffrn_measured_fraction_theta_max 0.978
_diffrn_measurement_device_type 'Bruker D8 Venture Photon'
_diffrn_measurement_method '\f and \w scans'
_diffrn_radiation_type MoK\a
_diffrn_radiation_wavelength 0.71073
_diffrn_reflns_av_R_equivalents 0.0216
_diffrn_reflns_av_unetI/netI 0.0301
_diffrn_reflns_Laue_measured_fraction_full 0.997
_diffrn_reflns_Laue_measured_fraction_max 0.978
_diffrn_reflns_limit_h_max 10
_diffrn_reflns_limit_h_min -10
_diffrn_reflns_limit_k_max 9
_diffrn_reflns_limit_k_min -10
_diffrn_reflns_limit_l_max 12
_diffrn_reflns_limit_l_min -13
_diffrn_reflns_number 5714
_diffrn_reflns_point_group_measured_fraction_full 0.997
_diffrn_reflns_point_group_measured_fraction_max 0.978
_diffrn_reflns_theta_full 25.242
_diffrn_reflns_theta_max 29.224
_diffrn_reflns_theta_min 2.854
_diffrn_source 'Incoatec Microfocus Source'
_exptl_absorpt_coefficient_mu 0.092
_exptl_absorpt_correction_T_max 0.9281
_exptl_absorpt_correction_T_min 0.8605
_exptl_absorpt_correction_type multi-scan
_exptl_absorpt_process_details 'SADABS-2016/2 (Bruker AXS)'
_exptl_crystal_colour colourless
_exptl_crystal_density_diffrn 1.378
_exptl_crystal_description block
_exptl_crystal_F_000 220
_exptl_crystal_size_max 0.270
_exptl_crystal_size_mid 0.230
_exptl_crystal_size_min 0.150
_refine_diff_density_max 0.396
_refine_diff_density_min -0.237
_refine_diff_density_rms 0.051
_refine_ls_extinction_coef 0.067(9)
_refine_ls_extinction_expression Fc^*^=kFc[1+0.001xFc^2^\l^3^/sin(2\q)]^-1/4^
_refine_ls_extinction_method 'SHELXL-2018/1 (Sheldrick 2018)'
_refine_ls_goodness_of_fit_ref 1.054
_refine_ls_hydrogen_treatment constr
_refine_ls_matrix_type full
_refine_ls_number_parameters 146
_refine_ls_number_reflns 2698
_refine_ls_number_restraints 0
_refine_ls_restrained_S_all 1.054
_refine_ls_R_factor_all 0.0466
_refine_ls_R_factor_gt 0.0394
_refine_ls_shift/su_max 0.000
_refine_ls_shift/su_mean 0.000
_refine_ls_structure_factor_coef Fsqd
_refine_ls_weighting_details 'w=1/[\s^2^(Fo^2^)+(0.0572P)^2^+0.1694P] where P=(Fo^2^+2Fc^2^)/3'
_refine_ls_weighting_scheme calc
_refine_ls_wR_factor_gt 0.1086
_refine_ls_wR_factor_ref 0.1135
_reflns_Friedel_coverage 0.000
_reflns_Friedel_fraction_full .
_reflns_Friedel_fraction_max .
_reflns_number_gt 2331
_reflns_number_total 2698
_reflns_threshold_expression 'I > 2\s(I)'
_cod_data_source_file suppl_ncrs-2019-0195_suppl.cif
_cod_data_source_block ghadah2
_cod_database_code 8105910
_shelx_space_group_comment
;
The symmetry employed for this shelxl refinement is uniquely defined
by the following loop, which should always be used as a source of
symmetry information in preference to the above space-group names.
They are only intended as comments.
;
_shelx_estimated_absorpt_t_min 0.976
_shelx_estimated_absorpt_t_max 0.986
_publcif_funding_html
;
;

loop_
_space_group_symop_operation_xyz
'x, y, z'
'-x, -y, -z'

loop_
_atom_site_label
_atom_site_type_symbol
_atom_site_fract_x
_atom_site_fract_y
_atom_site_fract_z
_atom_site_U_iso_or_equiv
_atom_site_adp_type
_atom_site_occupancy
_atom_site_site_symmetry_order
_atom_site_calc_flag
_atom_site_refinement_flags_posn
_atom_site_refinement_flags_adp
_atom_site_refinement_flags_occupancy
_atom_site_disorder_assembly
_atom_site_disorder_group
O1 O 0.15277(10) 0.11219(10) 0.85144(8) 0.01354(18) Uani 1 1 d . . . . .
O2 O 0.00241(11) 0.64280(11) 0.81017(8) 0.01726(19) Uani 1 1 d . . . . .
C11 C 0.40391(15) -0.17982(14) 0.89820(11) 0.0154(2) Uani 1 1 d . . . . .
C8 C 0.29314(13) 0.47775(14) 0.44014(11) 0.0108(2) Uani 1 1 d . . . . .
C3 C 0.20416(13) 0.55085(14) 0.55046(10) 0.0100(2) Uani 1 1 d . . . . .
C13 C 0.32691(13) 0.28170(14) 0.46922(11) 0.0122(2) Uani 1 1 d . . . . .
H13 H 0.383215 0.234142 0.394264 0.015 Uiso 1 1 calc R U . . .
C2 C 0.15425(13) 0.42228(14) 0.69049(11) 0.0100(2) Uani 1 1 d . . . . .
C1 C 0.19716(13) 0.22884(14) 0.71450(11) 0.0107(2) Uani 1 1 d . . . . .
C5 C 0.22518(14) 0.86365(14) 0.38127(12) 0.0142(2) Uani 1 1 d . . . . .
H5 H 0.201613 0.995178 0.360677 0.017 Uiso 1 1 calc R U . . .
C4 C 0.17094(14) 0.74880(14) 0.51611(11) 0.0125(2) Uani 1 1 d . . . . .
H4 H 0.110732 0.802214 0.586957 0.015 Uiso 1 1 calc R U . . .
C14 C 0.05512(14) 0.48134(14) 0.80993(11) 0.0128(2) Uani 1 1 d . . . . .
H14 H 0.028782 0.383891 0.896693 0.015 Uiso 1 1 calc R U . . .
C7 C 0.34764(14) 0.59988(15) 0.30240(11) 0.0134(2) Uani 1 1 d . . . . .
H7 H 0.407337 0.549735 0.229621 0.016 Uiso 1 1 calc R U . . .
C9 C 0.28052(13) 0.15940(14) 0.60232(11) 0.0120(2) Uani 1 1 d . . . . .
H9 H 0.304213 0.028900 0.619079 0.014 Uiso 1 1 calc R U . . .
C12 C 0.56916(16) -0.25015(16) 0.90931(12) 0.0209(2) Uani 1 1 d . . . . .
H12 H 0.701089 -0.306298 0.918185 0.025 Uiso 1 1 calc R U . . .
C10 C 0.20014(15) -0.08884(14) 0.88394(12) 0.0145(2) Uani 1 1 d . . . . .
H10A H 0.148802 -0.108438 0.802586 0.017 Uiso 1 1 calc R U . . .
H10B H 0.141261 -0.150300 0.978711 0.017 Uiso 1 1 calc R U . . .
C6 C 0.31491(14) 0.78950(15) 0.27349(11) 0.0145(2) Uani 1 1 d . . . . .
H6 H 0.352464 0.870173 0.181493 0.017 Uiso 1 1 calc R U . . .

loop_
_atom_site_aniso_label
_atom_site_aniso_U_11
_atom_site_aniso_U_22
_atom_site_aniso_U_33
_atom_site_aniso_U_23
_atom_site_aniso_U_13
_atom_site_aniso_U_12
O1 0.0171(4) 0.0103(3) 0.0118(4) -0.0034(3) 0.0048(3) -0.0045(3)
O2 0.0215(4) 0.0152(4) 0.0169(4) -0.0093(3) 0.0058(3) -0.0052(3)
C11 0.0227(5) 0.0123(5) 0.0103(4) -0.0037(4) 0.0032(4) -0.0054(4)
C8 0.0086(4) 0.0139(5) 0.0099(4) -0.0045(4) -0.0001(3) -0.0031(3)
C3 0.0078(4) 0.0128(5) 0.0098(4) -0.0042(3) -0.0003(3) -0.0034(3)
C13 0.0109(4) 0.0154(5) 0.0113(4) -0.0069(4) 0.0003(3) -0.0028(4)
C2 0.0085(4) 0.0125(5) 0.0098(4) -0.0046(3) 0.0008(3) -0.0037(3)
C1 0.0089(4) 0.0129(5) 0.0100(4) -0.0033(4) 0.0003(3) -0.0039(3)
C5 0.0147(5) 0.0129(5) 0.0151(5) -0.0041(4) -0.0007(4) -0.0053(4)
C4 0.0119(4) 0.0139(5) 0.0125(5) -0.0060(4) 0.0010(3) -0.0039(3)
C14 0.0132(4) 0.0153(5) 0.0115(4) -0.0060(4) 0.0024(3) -0.0057(4)
C7 0.0126(4) 0.0179(5) 0.0105(4) -0.0059(4) 0.0015(3) -0.0052(4)
C9 0.0114(4) 0.0117(4) 0.0133(5) -0.0060(4) 0.0000(3) -0.0023(3)
C12 0.0227(5) 0.0203(5) 0.0144(5) -0.0053(4) 0.0018(4) -0.0013(4)
C10 0.0182(5) 0.0111(5) 0.0149(5) -0.0043(4) 0.0032(4) -0.0068(4)
C6 0.0149(5) 0.0179(5) 0.0102(5) -0.0025(4) 0.0008(4) -0.0080(4)

loop_
_atom_type_symbol
_atom_type_description
_atom_type_scat_dispersion_real
_atom_type_scat_dispersion_imag
_atom_type_scat_source
C C 0.0033 0.0016 'International Tables Vol C Tables 4.2.6.8 and 6.1.1.4'
H H 0.0000 0.0000 'International Tables Vol C Tables 4.2.6.8 and 6.1.1.4'
O O 0.0106 0.0060 'International Tables Vol C Tables 4.2.6.8 and 6.1.1.4'

loop_
_geom_angle_atom_site_label_1
_geom_angle_atom_site_label_2
_geom_angle_atom_site_label_3
_geom_angle
_geom_angle_site_symmetry_1
_geom_angle_site_symmetry_3
C1 O1 C10 118.77(8) . .
C12 C11 C10 178.76(12) . .
C13 C8 C7 120.41(9) . .
C13 C8 C3 119.33(9) . .
C7 C8 C3 120.26(9) . .
C8 C3 C4 117.54(9) . .
C8 C3 C2 118.90(9) . .
C4 C3 C2 123.55(9) . .
C9 C13 C8 121.81(9) . .
C9 C13 H13 119.1 . .
C8 C13 H13 119.1 . .
C1 C2 C3 119.03(9) . .
C1 C2 C14 116.86(9) . .
C3 C2 C14 124.09(9) . .
O1 C1 C2 116.54(9) . .
O1 C1 C9 122.06(9) . .
C2 C1 C9 121.40(9) . .
C4 C5 C6 121.22(10) . .
C4 C5 H5 119.4 . .
C6 C5 H5 119.4 . .
C5 C4 C3 120.79(9) . .
C5 C4 H4 119.6 . .
C3 C4 H4 119.6 . .
O2 C14 C2 127.14(9) . .
O2 C14 H14 116.4 . .
C2 C14 H14 116.4 . .
C6 C7 C8 120.67(9) . .
C6 C7 H7 119.7 . .
C8 C7 H7 119.7 . .
C13 C9 C1 119.46(9) . .
C13 C9 H9 120.3 . .
C1 C9 H9 120.3 . .
C11 C12 H12 180.0 . .
O1 C10 C11 112.14(8) . .
O1 C10 H10A 109.2 . .
C11 C10 H10A 109.2 . .
O1 C10 H10B 109.2 . .
C11 C10 H10B 109.2 . .
H10A C10 H10B 107.9 . .
C7 C6 C5 119.51(9) . .
C7 C6 H6 120.2 . .
C5 C6 H6 120.2 . .

loop_
_geom_bond_atom_site_label_1
_geom_bond_atom_site_label_2
_geom_bond_distance
_geom_bond_site_symmetry_2
O1 C1 1.3700(12) .
O1 C10 1.4414(13) .
O2 C14 1.2267(13) .
C11 C12 1.1899(17) .
C11 C10 1.4716(16) .
C8 C13 1.4206(15) .
C8 C7 1.4213(14) .
C8 C3 1.4240(14) .
C3 C4 1.4259(15) .
C3 C2 1.4433(14) .
C13 C9 1.3693(14) .
C13 H13 0.9500 .
C2 C1 1.4037(15) .
C2 C14 1.4656(14) .
C1 C9 1.4123(15) .
C5 C4 1.3792(14) .
C5 C6 1.4091(16) .
C5 H5 0.9500 .
C4 H4 0.9500 .
C14 H14 0.9500 .
C7 C6 1.3724(16) .
C7 H7 0.9500 .
C9 H9 0.9500 .
C12 H12 0.9500 .
C10 H10A 0.9900 .
C10 H10B 0.9900 .
C6 H6 0.9500 .
